data_7152942
loop_
_publ_author_name
'Kusukawa, Takahiro'
'Matsumoto, Kazuya'
'Nakamura, Hajime'
'Iizuka, Wataru'
'Toyama, Keisuke'
'Takeshita, Shota'

_publ_section_title
;
 Four-component assembly in the crystalline state driven by
 amidinium-carboxylate salt bridge formation from an aqueous solution.
;
_journal_issue 22
_journal_name_full 'Organic &amp; biomolecular chemistry'
_journal_page_first 3692
_journal_page_last 3698
_journal_paper_doi 10.1039/c3ob40309b
_journal_volume 11
_journal_year 2013
_chemical_formula_moiety 'C22 H28 N4 O9 '
_chemical_formula_sum 'C22 H28 N4 O9'
_chemical_formula_weight 492.48
_space_group_IT_number 2
_symmetry_cell_setting triclinic
_symmetry_Int_Tables_number 2
_symmetry_space_group_name_Hall '-P 1'
_symmetry_space_group_name_H-M 'P -1'
_cell_angle_alpha 116.02(3)
_cell_angle_beta 90.97(3)
_cell_angle_gamma 73.52(4)
_cell_formula_units_Z 2
_cell_length_a 11.197(5)
_cell_length_b 11.525(6)
_cell_length_c 10.753(5)
_cell_measurement_reflns_used 20
_cell_measurement_temperature 213.1
_cell_measurement_theta_max 27.5
_cell_measurement_theta_min 25.1
_cell_volume 1186.4(11)
_computing_cell_refinement WinAFC
_computing_data_collection WinAFC
_computing_data_reduction CrystalStructure
_computing_publication_material 'CrystalStructure 3.8'
_computing_structure_refinement SHELXL
_computing_structure_solution SHELXS97
_diffrn_ambient_temperature 213
_diffrn_measured_fraction_theta_full 0.993
_diffrn_measured_fraction_theta_max 0.993
_diffrn_measurement_device_type 'Rigaku AFC7R'
_diffrn_measurement_method \w-2\q
_diffrn_radiation_type 'Cu K\a'
_diffrn_radiation_wavelength 1.54178
_diffrn_reflns_av_R_equivalents 0.045
_diffrn_reflns_limit_h_max 12
_diffrn_reflns_limit_h_min -13
_diffrn_reflns_limit_k_max 9
_diffrn_reflns_limit_k_min -13
_diffrn_reflns_limit_l_max 12
_diffrn_reflns_limit_l_min -11
_diffrn_reflns_number 5774
_diffrn_reflns_theta_full 67.08
_diffrn_reflns_theta_max 67.08
_diffrn_standards_decay_% -8.71
_diffrn_standards_interval_count 0
_diffrn_standards_number 3
_exptl_absorpt_coefficient_mu 0.917
_exptl_absorpt_correction_T_max 0.832
_exptl_absorpt_correction_T_min 0.713
_exptl_absorpt_correction_type psi-scan
_exptl_absorpt_process_details '(North, Phillips & Mathews, 1968)'
_exptl_crystal_colour 'light yellow'
_exptl_crystal_density_diffrn 1.379
_exptl_crystal_density_method 'not measured'
_exptl_crystal_description prismatic
_exptl_crystal_F_000 520.00
_exptl_crystal_size_max 0.60
_exptl_crystal_size_mid 0.20
_exptl_crystal_size_min 0.20
_refine_diff_density_max 0.79
_refine_diff_density_min -0.47
_refine_ls_extinction_method none
_refine_ls_goodness_of_fit_ref 1.046
_refine_ls_hydrogen_treatment refall
_refine_ls_number_parameters 324
_refine_ls_number_reflns 4217
_refine_ls_R_factor_gt 0.0913
_refine_ls_shift/su_max 0.0000
_refine_ls_structure_factor_coef Fsqd
_refine_ls_weighting_details 'w = 1/[\s^2^(Fo^2^)+(0.2000P)^2^+0.0000P] where P=(Fo^2^+2Fc^2^)/3'
_refine_ls_weighting_scheme calc
_refine_ls_wR_factor_ref 0.3154
_reflns_number_gt 2027
_reflns_number_total 4217
_reflns_threshold_expression F^2^>2.0\s(F^2^)
_cod_data_source_file c3ob40309b.txt
_cod_data_source_block '_kusu075'
_cod_original_cell_volume 1186.3(10)
_cod_original_formula_sum 'C22 H28 N4 O9 '
_cod_database_code 7152942

loop_
_symmetry_equiv_pos_site_id
_symmetry_equiv_pos_as_xyz
1 +X,+Y,+Z
2 -X,-Y,-Z

loop_
_atom_site_label
_atom_site_type_symbol
_atom_site_fract_x
_atom_site_fract_y
_atom_site_fract_z
_atom_site_U_iso_or_equiv
_atom_site_adp_type
_atom_site_occupancy
_atom_site_symmetry_multiplicity
_atom_site_calc_flag
_atom_site_refinement_flags
O(1) O 0.5419(3) 0.7879(3) 0.2603(3) 0.0430(9) Uani 1.00 1 d .
O(2) O 0.3724(3) 0.9605(3) 0.3834(4) 0.0492(10) Uani 1.00 1 d .
O(3) O 0.6990(3) 1.1816(3) -0.0166(4) 0.0525(10) Uani 1.00 1 d .
O(4) O 0.5489(4) 1.3617(3) 0.1317(4) 0.0520(10) Uani 1.00 1 d .
O(5) O 0.2374(3) 1.1882(4) 0.6181(4) 0.0538(10) Uiso 1.00 1 d .
O(6) O 0.1714(4) 1.0513(5) 0.2453(5) 0.0768(14) Uiso 1.00 1 d .
O(7) O 0.9556(4) 1.0644(5) 0.3605(5) 0.0705(13) Uiso 1.00 1 d .
O(8) O 0.088(2) 0.920(2) -0.099(2) 0.449(14) Uiso 1.00 1 d .
O(9) O 0.9957(4) 1.1904(4) 0.6451(4) 0.0586(11) Uiso 1.00 1 d .
N(1) N 0.3358(4) 0.4904(5) -0.0568(4) 0.0451(12) Uani 1.00 1 d .
N(2) N 0.2143(4) 0.6780(4) 0.1322(4) 0.0429(11) Uani 1.00 1 d .
N(3) N 0.4297(4) 0.6286(5) 0.3304(5) 0.0424(11) Uani 1.00 1 d .
N(4) N 0.2951(4) 0.8174(4) 0.5065(4) 0.0435(11) Uani 1.00 1 d .
C(1) C 0.1918(4) 0.4620(4) 0.0834(5) 0.0351(11) Uani 1.00 1 d .
C(2) C 0.1372(5) 0.3715(5) -0.0203(5) 0.0432(13) Uani 1.00 1 d .
C(3) C 0.0818(5) 0.2910(5) 0.0076(6) 0.0492(13) Uani 1.00 1 d .
C(4) C 0.0760(5) 0.2918(5) 0.1374(6) 0.0500(14) Uani 1.00 1 d .
C(5) C 0.1591(5) 0.4294(6) 0.5090(6) 0.0492(14) Uani 1.00 1 d .
C(6) C 0.2158(5) 0.5166(6) 0.6117(6) 0.0548(15) Uani 1.00 1 d .
C(7) C 0.2697(5) 0.5984(6) 0.5877(6) 0.0480(14) Uani 1.00 1 d .
C(8) C 0.2750(4) 0.5989(5) 0.4564(5) 0.0380(12) Uani 1.00 1 d .
C(9) C 0.2198(4) 0.5159(5) 0.3575(5) 0.0356(11) Uani 1.00 1 d .
C(10) C 0.1620(4) 0.4325(5) 0.3835(5) 0.0414(12) Uani 1.00 1 d .
C(11) C 0.1296(4) 0.3787(5) 0.2384(5) 0.0401(12) Uani 1.00 1 d .
C(12) C 0.1865(4) 0.4621(4) 0.2108(5) 0.0359(11) Uani 1.00 1 d .
C(13) C 0.2499(4) 0.5467(4) 0.0518(4) 0.0332(10) Uani 1.00 1 d .
C(14) C 0.3366(4) 0.6853(5) 0.4294(5) 0.0342(11) Uani 1.00 1 d .
C(15) C 0.5088(4) 0.9933(4) 0.2458(5) 0.0377(12) Uani 1.00 1 d .
C(16) C 0.6029(5) 0.9365(5) 0.1336(5) 0.0422(13) Uani 1.00 1 d .
C(17) C 0.6355(5) 1.0135(5) 0.0807(5) 0.0432(13) Uani 1.00 1 d .
C(18) C 0.5750(4) 1.1533(4) 0.1383(5) 0.0349(11) Uani 1.00 1 d .
C(19) C 0.4831(5) 1.2116(5) 0.2503(5) 0.0431(13) Uani 1.00 1 d .
C(20) C 0.4485(5) 1.1336(5) 0.3029(5) 0.0451(13) Uani 1.00 1 d .
C(21) C 0.4718(4) 0.9083(5) 0.3002(5) 0.0385(12) Uani 1.00 1 d .
C(22) C 0.6089(5) 1.2383(5) 0.0804(5) 0.0396(12) Uani 1.00 1 d .
H(1) H 0.1389 0.3662 -0.1100 0.052 Uiso 1.00 1 c R
H(2) H 0.0465 0.2332 -0.0641 0.059 Uiso 1.00 1 c R
H(3) H 0.0381 0.2366 0.1550 0.060 Uiso 1.00 1 c R
H(4) H 0.1220 0.3731 0.5258 0.059 Uiso 1.00 1 c R
H(5) H 0.2163 0.5184 0.6999 0.066 Uiso 1.00 1 c R
H(6) H 0.3043 0.6561 0.6604 0.058 Uiso 1.00 1 c R
H(7) H 0.6451 0.8428 0.0934 0.051 Uiso 1.00 1 c R
H(8) H 0.6992 0.9720 0.0050 0.052 Uiso 1.00 1 c R
H(9) H 0.4431 1.3057 0.2917 0.052 Uiso 1.00 1 c R
H(10) H 0.3839 1.1752 0.3777 0.054 Uiso 1.00 1 c R
H(11) H 0.363(4) 0.417(5) -0.095(5) 0.026(14) Uiso 1.00 1 c .
H(12) H 0.380(5) 0.551(6) -0.078(6) 0.061(18) Uiso 1.00 1 c .
H(13) H 0.245(5) 0.727(5) 0.090(6) 0.050(16) Uiso 1.00 1 c .
H(14) H 0.151(6) 0.710(7) 0.195(7) 0.07(2) Uiso 1.00 1 c .
H(15) H 0.453(6) 0.533(7) 0.277(6) 0.059(18) Uiso 1.00 1 c .
H(16) H 0.459(5) 0.676(5) 0.317(5) 0.031(14) Uiso 1.00 1 c .
H(17) H 0.329(6) 0.868(6) 0.486(6) 0.058(19) Uiso 1.00 1 c .
H(18) H 0.225(5) 0.859(5) 0.568(5) 0.037(14) Uiso 1.00 1 c .

loop_
_atom_site_aniso_label
_atom_site_aniso_U_11
_atom_site_aniso_U_22
_atom_site_aniso_U_33
_atom_site_aniso_U_12
_atom_site_aniso_U_13
_atom_site_aniso_U_23
O(1) 0.048(2) 0.0267(18) 0.050(2) -0.0064(16) 0.0099(16) 0.0156(16)
O(2) 0.051(2) 0.032(2) 0.055(2) -0.0047(17) 0.0233(18) 0.0158(17)
O(3) 0.062(2) 0.034(2) 0.055(2) -0.0069(18) 0.020(2) 0.0178(17)
O(4) 0.071(2) 0.0257(19) 0.052(2) -0.0068(18) 0.017(2) 0.0158(17)
N(1) 0.055(3) 0.028(2) 0.040(2) -0.004(2) 0.017(2) 0.010(2)
N(2) 0.053(2) 0.032(2) 0.040(2) -0.005(2) 0.013(2) 0.016(2)
N(3) 0.043(2) 0.031(2) 0.048(2) -0.007(2) 0.013(2) 0.015(2)
N(4) 0.050(3) 0.032(2) 0.040(2) -0.010(2) 0.010(2) 0.009(2)
C(1) 0.033(2) 0.029(2) 0.037(2) -0.007(2) 0.004(2) 0.011(2)
C(2) 0.044(3) 0.034(2) 0.039(2) -0.006(2) -0.001(2) 0.009(2)
C(3) 0.046(3) 0.039(3) 0.061(3) -0.019(2) -0.009(2) 0.017(2)
C(4) 0.046(3) 0.044(3) 0.063(3) -0.017(2) 0.004(2) 0.024(2)
C(5) 0.045(3) 0.050(3) 0.065(3) -0.009(2) 0.006(2) 0.040(3)
C(6) 0.056(3) 0.072(4) 0.048(3) -0.022(3) -0.004(2) 0.036(3)
C(7) 0.053(3) 0.051(3) 0.043(3) -0.016(2) -0.001(2) 0.023(2)
C(8) 0.038(2) 0.038(2) 0.036(2) -0.005(2) 0.003(2) 0.019(2)
C(9) 0.038(2) 0.037(2) 0.036(2) -0.012(2) 0.008(2) 0.019(2)
C(10) 0.034(2) 0.041(3) 0.051(3) -0.005(2) 0.006(2) 0.026(2)
C(11) 0.038(2) 0.031(2) 0.049(3) -0.005(2) 0.004(2) 0.018(2)
C(12) 0.036(2) 0.031(2) 0.037(2) -0.009(2) 0.002(2) 0.013(2)
C(13) 0.036(2) 0.028(2) 0.030(2) -0.007(2) 0.002(2) 0.011(2)
C(14) 0.032(2) 0.031(2) 0.034(2) -0.005(2) -0.003(2) 0.013(2)
C(15) 0.040(2) 0.028(2) 0.039(2) -0.009(2) 0.004(2) 0.011(2)
C(16) 0.044(3) 0.026(2) 0.050(3) -0.004(2) 0.011(2) 0.014(2)
C(17) 0.051(3) 0.034(2) 0.039(2) -0.007(2) 0.010(2) 0.015(2)
C(18) 0.036(2) 0.030(2) 0.035(2) -0.008(2) 0.000(2) 0.012(2)
C(19) 0.051(3) 0.023(2) 0.044(3) -0.006(2) 0.009(2) 0.009(2)
C(20) 0.054(3) 0.030(2) 0.046(3) -0.009(2) 0.014(2) 0.014(2)
C(21) 0.041(2) 0.033(2) 0.038(2) -0.011(2) 0.001(2) 0.013(2)
C(22) 0.047(3) 0.032(2) 0.036(2) -0.010(2) -0.002(2) 0.013(2)

loop_
_atom_type_symbol
_atom_type_description
_atom_type_scat_dispersion_real
_atom_type_scat_dispersion_imag
_atom_type_scat_source
C C 0.018 0.009
;
International Tables for Crystallography
(1992, Vol. C, Tables 4.2.6.8 and 6.1.1.4)
;
H H 0.000 0.000
;
International Tables for Crystallography
(1992, Vol. C, Table 6.1.1.4)
;
N N 0.031 0.018
;
International Tables for Crystallography
(1992, Vol. C, Tables 4.2.6.8 and 6.1.1.4)
;
O O 0.049 0.032
;
International Tables for Crystallography
(1992, Vol. C, Tables 4.2.6.8 and 6.1.1.4)
;

loop_
_geom_angle_atom_site_label_1
_geom_angle_atom_site_label_2
_geom_angle_atom_site_label_3
_geom_angle
_geom_angle_publ_flag
C(2) C(1) C(12) 115.4(6) yes
C(2) C(1) C(13) 120.8(5) yes
C(12) C(1) C(13) 123.8(4) yes
C(1) C(2) C(3) 121.6(6) yes
C(2) C(3) C(4) 122.9(5) yes
C(3) C(4) C(11) 115.8(6) yes
C(6) C(5) C(10) 115.3(7) yes
C(5) C(6) C(7) 122.5(6) yes
C(6) C(7) C(8) 121.9(5) yes
C(7) C(8) C(9) 115.8(6) yes
C(7) C(8) C(14) 121.8(4) yes
C(9) C(8) C(14) 122.4(5) yes
C(8) C(9) C(10) 122.1(5) yes
C(8) C(9) C(12) 148.1(6) yes
C(10) C(9) C(12) 89.8(4) yes
C(5) C(10) C(9) 122.3(5) yes
C(5) C(10) C(11) 147.4(6) yes
C(9) C(10) C(11) 90.3(5) yes
C(4) C(11) C(10) 147.9(7) yes
C(4) C(11) C(12) 121.7(6) yes
C(10) C(11) C(12) 90.5(4) yes
C(1) C(12) C(9) 147.9(5) yes
C(1) C(12) C(11) 122.6(4) yes
C(9) C(12) C(11) 89.4(4) yes
N(1) C(13) N(2) 121.0(6) yes
N(1) C(13) C(1) 119.8(4) yes
N(2) C(13) C(1) 119.2(4) yes
N(3) C(14) N(4) 121.9(6) yes
N(3) C(14) C(8) 119.2(4) yes
N(4) C(14) C(8) 118.9(4) yes
C(16) C(15) C(20) 117.2(6) yes
C(16) C(15) C(21) 121.4(4) yes
C(20) C(15) C(21) 121.4(4) yes
C(15) C(16) C(17) 121.9(4) yes
C(16) C(17) C(18) 120.6(4) yes
C(17) C(18) C(19) 118.4(6) yes
C(17) C(18) C(22) 121.1(4) yes
C(19) C(18) C(22) 120.5(4) yes
C(18) C(19) C(20) 121.2(4) yes
C(15) C(20) C(19) 120.8(5) yes
O(1) C(21) O(2) 123.7(6) yes
O(1) C(21) C(15) 118.2(4) yes
O(2) C(21) C(15) 118.1(4) yes
O(3) C(22) O(4) 123.2(6) yes
O(3) C(22) C(18) 118.0(4) yes
O(4) C(22) C(18) 118.8(4) yes
C(13) N(1) H(11) 121(5) no
C(13) N(1) H(12) 120(2) no
H(11) N(1) H(12) 118(6) no
C(13) N(2) H(13) 112(2) no
C(13) N(2) H(14) 117(5) no
H(13) N(2) H(14) 128(6) no
C(14) N(3) H(15) 118(5) no
C(14) N(3) H(16) 117(3) no
H(15) N(3) H(16) 125(6) no
C(14) N(4) H(17) 118(3) no
C(14) N(4) H(18) 123(4) no
H(17) N(4) H(18) 118(5) no
C(1) C(2) H(1) 119.2 no
C(3) C(2) H(1) 119.2 no
C(2) C(3) H(2) 118.5 no
C(4) C(3) H(2) 118.5 no
C(3) C(4) H(3) 122.1 no
C(11) C(4) H(3) 122.1 no
C(6) C(5) H(4) 122.3 no
C(10) C(5) H(4) 122.4 no
C(5) C(6) H(5) 118.7 no
C(7) C(6) H(5) 118.7 no
C(6) C(7) H(6) 119.0 no
C(8) C(7) H(6) 119.0 no
C(15) C(16) H(7) 119.1 no
C(17) C(16) H(7) 119.1 no
C(16) C(17) H(8) 119.7 no
C(18) C(17) H(8) 119.7 no
C(18) C(19) H(9) 119.4 no
C(20) C(19) H(9) 119.4 no
C(15) C(20) H(10) 119.6 no
C(19) C(20) H(10) 119.6 no

loop_
_geom_bond_atom_site_label_1
_geom_bond_atom_site_label_2
_geom_bond_distance
_geom_bond_publ_flag
O(1) C(21) 1.263(5) yes
O(2) C(21) 1.258(6) yes
O(3) C(22) 1.264(6) yes
O(4) C(22) 1.249(5) yes
N(1) C(13) 1.315(6) yes
N(2) C(13) 1.311(6) yes
N(3) C(14) 1.299(6) yes
N(4) C(14) 1.313(6) yes
C(1) C(2) 1.422(7) yes
C(1) C(12) 1.371(8) yes
C(1) C(13) 1.466(9) yes
C(2) C(3) 1.383(10) yes
C(3) C(4) 1.394(10) yes
C(4) C(11) 1.381(8) yes
C(5) C(6) 1.413(8) yes
C(5) C(10) 1.368(10) yes
C(6) C(7) 1.364(12) yes
C(7) C(8) 1.417(9) yes
C(8) C(9) 1.359(7) yes
C(8) C(14) 1.484(9) yes
C(9) C(10) 1.420(10) yes
C(9) C(12) 1.505(7) yes
C(10) C(11) 1.486(7) yes
C(11) C(12) 1.422(9) yes
C(15) C(16) 1.398(7) yes
C(15) C(20) 1.403(6) yes
C(15) C(21) 1.489(9) yes
C(16) C(17) 1.371(10) yes
C(17) C(18) 1.399(6) yes
C(18) C(19) 1.379(7) yes
C(18) C(22) 1.498(9) yes
C(19) C(20) 1.389(10) yes
N(1) H(11) 0.73(5) no
N(1) H(12) 1.06(8) no
N(2) H(13) 0.99(8) no
N(2) H(14) 0.86(7) no
N(3) H(15) 0.94(6) no
N(3) H(16) 0.78(7) no
N(4) H(17) 0.88(9) no
N(4) H(18) 0.90(5) no
C(2) H(1) 0.940 no
C(3) H(2) 0.940 no
C(4) H(3) 0.940 no
C(5) H(4) 0.940 no
C(6) H(5) 0.940 no
C(7) H(6) 0.940 no
C(16) H(7) 0.940 no
C(17) H(8) 0.940 no
C(19) H(9) 0.940 no
C(20) H(10) 0.940 no

loop_
_geom_contact_atom_site_label_1
_geom_contact_atom_site_label_2
_geom_contact_distance
_geom_contact_site_symmetry_2
O(1) O(2) 2.223(4) .
O(1) O(5) 2.802(5) 2_676
O(1) N(1) 2.898(5) 2_665
O(1) N(3) 2.841(8) .
O(1) C(15) 2.365(7) .
O(1) C(16) 2.828(8) .
O(2) O(1) 2.223(4) .
O(2) O(5) 2.758(4) .
O(2) O(6) 2.878(7) .
O(2) N(3) 3.475(7) .
O(2) N(4) 2.826(8) .
O(2) C(14) 3.545(8) .
O(2) C(15) 2.359(8) .
O(2) C(20) 2.821(9) .
O(3) O(4) 2.210(4) .
O(3) O(6) 2.734(5) 2_675
O(3) O(8) 2.86(3) 2_675
O(3) N(1) 3.409(7) 2_675
O(3) N(2) 2.793(8) 2_675
O(3) C(13) 3.514(8) 2_675
O(3) C(17) 2.817(9) .
O(3) C(18) 2.370(8) .
O(3) C(21) 3.491(6) 2_675
O(4) O(3) 2.210(4) .
O(4) N(1) 3.531(7) 1_565
O(4) N(1) 2.777(8) 2_675
O(4) N(3) 2.794(5) 1_565
O(4) C(7) 3.542(7) 2_676
O(4) C(18) 2.368(7) .
O(4) C(19) 2.802(9) .
O(5) O(1) 2.802(5) 2_676
O(5) O(2) 2.758(4) .
O(5) O(9) 2.719(6) 1_455
O(5) C(2) 3.526(6) 1_566
O(5) C(5) 3.364(9) 1_565
O(5) C(21) 3.363(6) 2_676
O(6) O(2) 2.878(7) .
O(6) O(3) 2.734(5) 2_675
O(6) O(7) 2.669(8) 1_455
O(6) O(8) 3.55(2) .
O(6) O(8) 3.29(3) 2_575
O(6) C(4) 3.357(10) 1_565
O(6) C(20) 3.464(8) .
O(6) C(21) 3.467(7) .
O(7) O(6) 2.669(8) 1_655
O(7) O(8) 2.92(3) 2_675
O(7) O(9) 2.846(6) .
O(7) O(9) 2.804(8) 2_776
O(7) N(4) 2.835(6) 2_676
O(8) O(3) 2.86(3) 2_675
O(8) O(6) 3.55(2) .
O(8) O(6) 3.29(3) 2_575
O(8) O(7) 2.92(3) 2_675
O(8) O(8) 2.54(3) 2_575
O(8) C(4) 3.34(3) 2_565
O(8) C(17) 3.37(3) 2_675
O(8) C(22) 3.41(2) 2_675
O(9) O(5) 2.719(6) 1_655
O(9) O(7) 2.846(6) .
O(9) O(7) 2.804(8) 2_776
O(9) N(2) 2.923(6) 2_676
O(9) C(9) 3.567(7) 2_676
O(9) C(12) 3.553(6) 2_676
N(1) O(1) 2.898(5) 2_665
N(1) O(3) 3.409(7) 2_675
N(1) O(4) 3.531(7) 1_545
N(1) O(4) 2.777(8) 2_675
N(1) N(2) 2.286(5) .
N(1) N(3) 3.480(7) 2_665
N(1) C(1) 2.407(9) .
N(1) C(2) 3.035(9) .
N(1) C(12) 3.532(9) .
N(1) C(22) 3.467(9) 2_675
N(2) O(3) 2.793(8) 2_675
N(2) O(9) 2.923(6) 2_676
N(2) N(1) 2.286(5) .
N(2) N(3) 3.285(7) .
N(2) C(1) 2.396(8) .
N(2) C(2) 3.537(8) .
N(2) C(12) 3.048(9) .
N(2) C(14) 3.431(7) .
N(3) O(1) 2.841(8) .
N(3) O(2) 3.475(7) .
N(3) O(4) 2.794(5) 1_545
N(3) N(1) 3.480(7) 2_665
N(3) N(2) 3.285(7) .
N(3) N(4) 2.283(5) .
N(3) C(7) 3.515(9) .
N(3) C(8) 2.403(9) .
N(3) C(9) 3.062(8) .
N(3) C(13) 3.509(7) .
N(3) C(21) 3.536(9) .
N(4) O(2) 2.826(8) .
N(4) O(7) 2.835(6) 2_676
N(4) N(3) 2.283(5) .
N(4) C(7) 3.092(10) .
N(4) C(8) 2.410(8) .
N(4) C(9) 3.475(7) .
N(4) C(20) 3.531(8) 2_676
C(1) N(1) 2.407(9) .
C(1) N(2) 2.396(8) .
C(1) C(3) 2.449(9) .
C(1) C(4) 2.886(10) .
C(1) C(9) 2.765(7) .
C(1) C(10) 3.421(9) .
C(1) C(11) 2.451(10) .
C(2) O(5) 3.526(6) 1_544
C(2) N(1) 3.035(9) .
C(2) N(2) 3.537(8) .
C(2) C(2) 3.486(7) 2_565
C(2) C(4) 2.439(11) .
C(2) C(11) 2.748(9) .
C(2) C(12) 2.361(7) .
C(2) C(13) 2.511(8) .
C(3) C(1) 2.449(9) .
C(3) C(11) 2.351(8) .
C(3) C(12) 2.735(7) .
C(4) O(6) 3.357(10) 1_545
C(4) O(8) 3.34(3) 2_565
C(4) C(1) 2.886(10) .
C(4) C(2) 2.439(11) .
C(4) C(9) 3.425(8) .
C(4) C(10) 2.756(7) .
C(4) C(12) 2.448(9) .
C(5) O(5) 3.364(9) 1_545
C(5) C(5) 3.514(8) 2_566
C(5) C(7) 2.435(10) .
C(5) C(8) 2.873(10) .
C(5) C(9) 2.442(10) .
C(5) C(10) 3.475(7) 2_566
C(5) C(11) 2.740(9) .
C(5) C(12) 3.418(9) .
C(6) C(8) 2.431(11) .
C(6) C(9) 2.731(9) .
C(6) C(10) 2.349(8) .
C(7) O(4) 3.542(7) 2_676
C(7) N(3) 3.515(9) .
C(7) N(4) 3.092(10) .
C(7) C(5) 2.435(10) .
C(7) C(9) 2.352(7) .
C(7) C(10) 2.732(8) .
C(7) C(14) 2.535(10) .
C(8) N(3) 2.403(9) .
C(8) N(4) 2.410(8) .
C(8) C(5) 2.873(10) .
C(8) C(6) 2.431(11) .
C(8) C(10) 2.432(8) .
C(8) C(11) 3.402(7) .
C(8) C(12) 2.754(7) .
C(9) O(9) 3.567(7) 2_676
C(9) N(3) 3.062(8) .
C(9) N(4) 3.475(7) .
C(9) C(1) 2.765(7) .
C(9) C(4) 3.425(8) .
C(9) C(5) 2.442(10) .
C(9) C(6) 2.731(9) .
C(9) C(7) 2.352(7) .
C(9) C(11) 2.061(7) .
C(9) C(13) 3.489(8) .
C(9) C(14) 2.491(8) .
C(10) C(1) 3.421(9) .
C(10) C(4) 2.756(7) .
C(10) C(5) 3.475(7) 2_566
C(10) C(6) 2.349(8) .
C(10) C(7) 2.732(8) .
C(10) C(8) 2.432(8) .
C(10) C(12) 2.066(9) .
C(11) C(1) 2.451(10) .
C(11) C(2) 2.748(9) .
C(11) C(3) 2.351(8) .
C(11) C(5) 2.740(9) .
C(11) C(8) 3.402(7) .
C(11) C(9) 2.061(7) .
C(12) O(9) 3.553(6) 2_676
C(12) N(1) 3.532(9) .
C(12) N(2) 3.048(9) .
C(12) C(2) 2.361(7) .
C(12) C(3) 2.735(7) .
C(12) C(4) 2.448(9) .
C(12) C(5) 3.418(9) .
C(12) C(8) 2.754(7) .
C(12) C(10) 2.066(9) .
C(12) C(13) 2.504(9) .
C(12) C(14) 3.461(7) .
C(13) O(3) 3.514(8) 2_675
C(13) N(3) 3.509(7) .
C(13) C(2) 2.511(8) .
C(13) C(9) 3.489(8) .
C(13) C(12) 2.504(9) .
C(14) O(2) 3.545(8) .
C(14) N(2) 3.431(7) .
C(14) C(7) 2.535(10) .
C(14) C(9) 2.491(8) .
C(14) C(12) 3.461(7) .
C(15) O(1) 2.365(7) .
C(15) O(2) 2.359(8) .
C(15) C(17) 2.419(9) .
C(15) C(18) 2.821(9) .
C(15) C(19) 2.428(9) .
C(16) O(1) 2.828(8) .
C(16) C(17) 3.586(8) 2_675
C(16) C(18) 2.406(9) .
C(16) C(18) 3.451(7) 2_675
C(16) C(19) 2.753(7) .
C(16) C(20) 2.390(6) .
C(16) C(21) 2.518(9) .
C(17) O(3) 2.817(9) .
C(17) O(8) 3.37(3) 2_675
C(17) C(15) 2.419(9) .
C(17) C(16) 3.586(8) 2_675
C(17) C(17) 3.494(8) 2_675
C(17) C(19) 2.386(6) .
C(17) C(20) 2.763(7) .
C(17) C(22) 2.524(9) .
C(18) O(3) 2.370(8) .
C(18) O(4) 2.368(7) .
C(18) C(15) 2.821(9) .
C(18) C(16) 2.406(9) .
C(18) C(16) 3.451(7) 2_675
C(18) C(20) 2.411(9) .
C(19) O(4) 2.802(9) .
C(19) C(15) 2.428(9) .
C(19) C(16) 2.753(7) .
C(19) C(17) 2.386(6) .
C(19) C(22) 2.498(9) .
C(20) O(2) 2.821(9) .
C(20) O(6) 3.464(8) .
C(20) N(4) 3.531(8) 2_676
C(20) C(16) 2.390(6) .
C(20) C(17) 2.763(7) .
C(20) C(18) 2.411(9) .
C(20) C(21) 2.522(9) .
C(21) O(3) 3.491(6) 2_675
C(21) O(5) 3.363(6) 2_676
C(21) O(6) 3.467(7) .
C(21) N(3) 3.536(9) .
C(21) C(16) 2.518(9) .
C(21) C(20) 2.522(9) .
C(22) O(8) 3.41(2) 2_675
C(22) N(1) 3.467(9) 2_675
C(22) C(17) 2.524(9) .
C(22) C(19) 2.498(9) .
O(1) H(1) 3.552 2_665
O(1) H(7) 2.538 .
O(1) H(11) 2.20(4) 2_665
O(1) H(12) 3.36(6) 2_665
O(1) H(15) 3.43(9) .
O(1) H(16) 2.07(7) .
O(1) H(17) 3.07(7) .
O(2) H(10) 2.542 .
O(2) H(16) 2.89(6) .
O(2) H(17) 1.98(9) .
O(2) H(18) 3.36(7) .
O(3) H(6) 3.442 2_676
O(3) H(8) 2.525 .
O(3) H(12) 2.65(6) 2_675
O(3) H(13) 1.80(8) 2_675
O(3) H(14) 3.38(9) 2_675
O(4) H(5) 3.436 2_676
O(4) H(6) 2.797 2_676
O(4) H(9) 2.501 .
O(4) H(11) 3.33(5) 1_565
O(4) H(11) 3.16(7) 2_675
O(4) H(12) 1.72(8) 2_675
O(4) H(13) 2.96(6) 2_675
O(4) H(15) 1.91(5) 1_565
O(4) H(16) 3.13(5) 1_565
O(5) H(1) 2.745 1_566
O(5) H(4) 2.729 1_565
O(5) H(5) 3.445 1_565
O(5) H(7) 3.471 2_676
O(5) H(10) 3.011 .
O(5) H(17) 3.16(6) .
O(6) H(3) 2.774 1_565
O(6) H(4) 3.498 1_565
O(6) H(8) 2.949 2_675
O(6) H(10) 3.124 .
O(6) H(13) 3.21(5) .
O(7) H(2) 3.517 2_665
O(7) H(17) 3.33(7) 2_676
O(7) H(18) 1.97(5) 2_676
O(8) H(2) 3.354 1_565
O(8) H(2) 3.576 2_565
O(8) H(3) 3.351 1_565
O(8) H(3) 2.468 2_565
O(8) H(6) 3.306 1_554
O(8) H(8) 2.954 2_675
O(9) H(1) 3.260 1_666
O(9) H(2) 3.014 1_666
O(9) H(4) 3.492 1_665
O(9) H(13) 3.57(6) 2_676
O(9) H(14) 2.07(7) 2_676
O(9) H(18) 3.33(5) 2_676
N(1) H(1) 2.875 .
N(1) H(5) 3.019 1_554
N(1) H(12) 3.48(6) 2_665
N(1) H(13) 2.38(5) .
N(1) H(14) 3.03(6) .
N(1) H(15) 3.24(8) 2_665
N(1) H(16) 3.13(4) 2_665
N(2) H(2) 3.000 2_565
N(2) H(11) 2.94(4) .
N(2) H(12) 2.53(5) .
N(2) H(15) 3.46(7) .
N(2) H(16) 3.36(5) .
N(3) H(9) 3.516 1_545
N(3) H(11) 3.23(6) 2_665
N(3) H(12) 2.99(5) 2_665
N(3) H(14) 3.48(7) .
N(3) H(17) 2.44(5) .
N(3) H(18) 3.10(4) .
N(4) H(6) 2.965 .
N(4) H(14) 3.56(7) .
N(4) H(15) 3.12(5) .
N(4) H(16) 2.39(4) .
C(1) H(1) 2.052 .
C(1) H(2) 3.285 .
C(1) H(7) 3.147 2_665
C(1) H(11) 2.51(6) .
C(1) H(12) 3.38(8) .
C(1) H(13) 3.24(7) .
C(1) H(14) 2.47(7) .
C(2) H(1) 3.433 2_565
C(2) H(2) 2.009 .
C(2) H(3) 3.290 .
C(2) H(7) 2.758 2_665
C(2) H(11) 2.91(6) .
C(3) H(1) 2.016 .
C(3) H(3) 2.054 .
C(3) H(7) 2.979 2_665
C(3) H(8) 3.263 2_665
C(3) H(14) 3.37(7) 2_565
C(4) H(1) 3.273 .
C(4) H(2) 2.020 .
C(4) H(5) 3.367 2_566
C(4) H(7) 3.528 2_665
C(4) H(8) 3.103 2_665
C(5) H(4) 3.446 2_566
C(5) H(5) 2.039 .
C(5) H(6) 3.272 .
C(5) H(9) 3.516 1_545
C(5) H(10) 3.036 1_545
C(6) H(3) 3.443 2_566
C(6) H(4) 2.074 .
C(6) H(6) 1.997 .
C(6) H(10) 3.553 1_545
C(7) H(4) 3.286 .
C(7) H(5) 1.994 .
C(7) H(9) 3.514 1_545
C(7) H(18) 3.00(7) .
C(8) H(5) 3.269 .
C(8) H(6) 2.046 .
C(8) H(9) 3.057 1_545
C(8) H(15) 2.51(7) .
C(8) H(16) 3.10(7) .
C(8) H(17) 3.20(8) .
C(8) H(18) 2.58(5) .
C(9) H(4) 3.300 .
C(9) H(6) 3.203 .
C(9) H(9) 2.782 1_545
C(9) H(14) 3.32(9) .
C(9) H(15) 2.86(7) .
C(10) H(3) 3.139 .
C(10) H(4) 2.032 .
C(10) H(4) 3.199 2_566
C(10) H(5) 3.201 .
C(10) H(9) 3.040 1_545
C(10) H(10) 3.261 1_545
C(11) H(2) 3.203 .
C(11) H(3) 2.042 .
C(11) H(4) 3.123 .
C(11) H(4) 3.443 2_566
C(11) H(9) 3.469 1_545
C(12) H(1) 3.214 .
C(12) H(3) 3.306 .
C(12) H(9) 3.258 1_545
C(12) H(14) 2.85(9) .
C(12) H(15) 3.31(7) .
C(13) H(1) 2.667 .
C(13) H(2) 3.523 2_565
C(13) H(11) 1.80(4) .
C(13) H(12) 2.06(7) .
C(13) H(13) 1.92(7) .
C(13) H(14) 1.86(5) .
C(13) H(15) 3.32(7) .
C(14) H(6) 2.692 .
C(14) H(14) 3.29(8) .
C(14) H(15) 1.93(5) .
C(14) H(16) 1.79(6) .
C(14) H(17) 1.89(7) .
C(14) H(18) 1.95(4) .
C(15) H(7) 2.028 .
C(15) H(8) 3.262 .
C(15) H(9) 3.270 .
C(15) H(10) 2.038 .
C(15) H(17) 3.41(6) 2_676
C(16) H(8) 2.009 .
C(16) H(10) 3.244 .
C(17) H(7) 2.003 .
C(17) H(9) 3.237 .
C(18) H(6) 2.958 2_676
C(18) H(7) 3.249 .
C(18) H(7) 3.480 2_675
C(18) H(8) 2.036 .
C(18) H(9) 2.014 .
C(18) H(10) 3.252 .
C(19) H(6) 3.101 2_676
C(19) H(8) 3.236 .
C(19) H(10) 2.026 .
C(19) H(15) 3.51(8) 1_565
C(20) H(7) 3.241 .
C(20) H(8) 3.550 2_675
C(20) H(9) 2.024 .
C(20) H(17) 3.35(7) 2_676
C(21) H(7) 2.669 .
C(21) H(10) 2.681 .
C(21) H(11) 3.36(4) 2_665
C(21) H(16) 2.80(7) .
C(21) H(17) 2.85(8) .
C(22) H(6) 2.793 2_676
C(22) H(7) 3.499 2_675
C(22) H(8) 2.680 .
C(22) H(9) 2.644 .
C(22) H(12) 2.48(8) 2_675
C(22) H(13) 2.70(7) 2_675
C(22) H(15) 3.09(5) 1_565
H(1) O(1) 3.552 2_665
H(1) O(5) 2.745 1_544
H(1) O(9) 3.260 1_444
H(1) N(1) 2.875 .
H(1) C(1) 2.052 .
H(1) C(2) 3.433 2_565
H(1) C(3) 2.016 .
H(1) C(4) 3.273 .
H(1) C(12) 3.214 .
H(1) C(13) 2.667 .
H(1) H(2) 2.290 .
H(1) H(5) 3.474 1_554
H(1) H(7) 2.957 2_665
H(1) H(11) 2.716 .
H(2) O(7) 3.517 2_665
H(2) O(8) 3.354 1_545
H(2) O(8) 3.576 2_565
H(2) O(9) 3.014 1_444
H(2) N(2) 3.000 2_565
H(2) C(1) 3.285 .
H(2) C(2) 2.009 .
H(2) C(4) 2.020 .
H(2) C(11) 3.203 .
H(2) C(13) 3.523 2_565
H(2) H(1) 2.290 .
H(2) H(3) 2.342 .
H(2) H(7) 3.297 2_665
H(2) H(8) 3.397 2_665
H(2) H(13) 3.193 2_565
H(2) H(14) 2.684 2_565
H(3) O(6) 2.774 1_545
H(3) O(8) 3.351 1_545
H(3) O(8) 2.468 2_565
H(3) C(2) 3.290 .
H(3) C(3) 2.054 .
H(3) C(6) 3.443 2_566
H(3) C(10) 3.139 .
H(3) C(11) 2.042 .
H(3) C(12) 3.306 .
H(3) H(2) 2.342 .
H(3) H(5) 3.200 2_566
H(3) H(8) 3.151 2_665
H(4) O(5) 2.729 1_545
H(4) O(6) 3.498 1_545
H(4) O(9) 3.492 1_445
H(4) C(5) 3.446 2_566
H(4) C(6) 2.074 .
H(4) C(7) 3.286 .
H(4) C(9) 3.300 .
H(4) C(10) 2.032 .
H(4) C(10) 3.199 2_566
H(4) C(11) 3.123 .
H(4) C(11) 3.443 2_566
H(4) H(5) 2.368 .
H(4) H(10) 3.085 1_545
H(5) O(4) 3.436 2_676
H(5) O(5) 3.445 1_545
H(5) N(1) 3.019 1_556
H(5) C(4) 3.367 2_566
H(5) C(5) 2.039 .
H(5) C(7) 1.994 .
H(5) C(8) 3.269 .
H(5) C(10) 3.201 .
H(5) H(1) 3.474 1_556
H(5) H(3) 3.200 2_566
H(5) H(4) 2.368 .
H(5) H(6) 2.272 .
H(5) H(11) 3.161 1_556
H(5) H(12) 2.936 1_556
H(5) H(15) 3.596 2_666
H(6) O(3) 3.442 2_676
H(6) O(4) 2.797 2_676
H(6) O(8) 3.306 1_556
H(6) N(4) 2.965 .
H(6) C(5) 3.272 .
H(6) C(6) 1.997 .
H(6) C(8) 2.046 .
H(6) C(9) 3.203 .
H(6) C(14) 2.692 .
H(6) C(18) 2.958 2_676
H(6) C(19) 3.101 2_676
H(6) C(22) 2.793 2_676
H(6) H(5) 2.272 .
H(6) H(9) 2.986 2_676
H(6) H(12) 3.519 1_556
H(6) H(15) 3.231 2_666
H(6) H(18) 2.843 .
H(7) O(1) 2.538 .
H(7) O(5) 3.471 2_676
H(7) C(1) 3.147 2_665
H(7) C(2) 2.758 2_665
H(7) C(3) 2.979 2_665
H(7) C(4) 3.528 2_665
H(7) C(15) 2.028 .
H(7) C(17) 2.003 .
H(7) C(18) 3.249 .
H(7) C(18) 3.480 2_675
H(7) C(20) 3.241 .
H(7) C(21) 2.669 .
H(7) C(22) 3.499 2_675
H(7) H(1) 2.957 2_665
H(7) H(2) 3.297 2_665
H(7) H(8) 2.293 .
H(7) H(11) 3.023 2_665
H(8) O(3) 2.525 .
H(8) O(6) 2.949 2_675
H(8) O(8) 2.954 2_675
H(8) C(3) 3.263 2_665
H(8) C(4) 3.103 2_665
H(8) C(15) 3.262 .
H(8) C(16) 2.009 .
H(8) C(18) 2.036 .
H(8) C(19) 3.236 .
H(8) C(20) 3.550 2_675
H(8) C(22) 2.680 .
H(8) H(2) 3.397 2_665
H(8) H(3) 3.151 2_665
H(8) H(7) 2.293 .
H(9) O(4) 2.501 .
H(9) N(3) 3.516 1_565
H(9) C(5) 3.516 1_565
H(9) C(7) 3.514 1_565
H(9) C(8) 3.057 1_565
H(9) C(9) 2.782 1_565
H(9) C(10) 3.040 1_565
H(9) C(11) 3.469 1_565
H(9) C(12) 3.258 1_565
H(9) C(15) 3.270 .
H(9) C(17) 3.237 .
H(9) C(18) 2.014 .
H(9) C(20) 2.024 .
H(9) C(22) 2.644 .
H(9) H(6) 2.986 2_676
H(9) H(10) 2.316 .
H(9) H(15) 2.731 1_565
H(10) O(2) 2.542 .
H(10) O(5) 3.011 .
H(10) O(6) 3.124 .
H(10) C(5) 3.036 1_565
H(10) C(6) 3.553 1_565
H(10) C(10) 3.261 1_565
H(10) C(15) 2.038 .
H(10) C(16) 3.244 .
H(10) C(18) 3.252 .
H(10) C(19) 2.026 .
H(10) C(21) 2.681 .
H(10) H(4) 3.085 1_565
H(10) H(9) 2.316 .
H(10) H(17) 3.512 2_676
H(11) O(1) 2.20(4) 2_665
H(11) O(4) 3.33(5) 1_545
H(11) O(4) 3.16(7) 2_675
H(11) N(2) 2.94(4) .
H(11) N(3) 3.23(6) 2_665
H(11) C(1) 2.51(6) .
H(11) C(2) 2.91(6) .
H(11) C(13) 1.80(4) .
H(11) C(21) 3.36(4) 2_665
H(11) H(1) 2.716 .
H(11) H(5) 3.161 1_554
H(11) H(7) 3.023 2_665
H(11) H(12) 1.55(10) .
H(11) H(12) 3.43(8) 2_665
H(11) H(13) 3.10(7) .
H(11) H(15) 3.19(11) 2_665
H(11) H(16) 2.75(7) 2_665
H(12) O(1) 3.36(6) 2_665
H(12) O(3) 2.65(6) 2_675
H(12) O(4) 1.72(8) 2_675
H(12) N(1) 3.48(6) 2_665
H(12) N(2) 2.53(5) .
H(12) N(3) 2.99(5) 2_665
H(12) C(1) 3.38(8) .
H(12) C(13) 2.06(7) .
H(12) C(22) 2.48(8) 2_675
H(12) H(5) 2.936 1_554
H(12) H(6) 3.519 1_554
H(12) H(11) 1.55(10) .
H(12) H(11) 3.43(8) 2_665
H(12) H(12) 3.36(9) 2_665
H(12) H(13) 2.19(6) .
H(12) H(14) 3.38(9) .
H(12) H(15) 2.51(9) 2_665
H(12) H(16) 2.88(6) 2_665
H(13) O(3) 1.80(8) 2_675
H(13) O(4) 2.96(6) 2_675
H(13) O(6) 3.21(5) .
H(13) O(9) 3.57(6) 2_676
H(13) N(1) 2.38(5) .
H(13) C(1) 3.24(7) .
H(13) C(13) 1.92(7) .
H(13) C(22) 2.70(7) 2_675
H(13) H(2) 3.193 2_565
H(13) H(11) 3.10(7) .
H(13) H(12) 2.19(6) .
H(13) H(14) 1.66(12) .
H(13) H(16) 3.51(8) .
H(14) O(3) 3.38(9) 2_675
H(14) O(9) 2.07(7) 2_676
H(14) N(1) 3.03(6) .
H(14) N(3) 3.48(7) .
H(14) N(4) 3.56(7) .
H(14) C(1) 2.47(7) .
H(14) C(3) 3.37(7) 2_565
H(14) C(9) 3.32(9) .
H(14) C(12) 2.85(9) .
H(14) C(13) 1.86(5) .
H(14) C(14) 3.29(8) .
H(14) H(2) 2.684 2_565
H(14) H(12) 3.38(9) .
H(14) H(13) 1.66(12) .
H(15) O(1) 3.43(9) .
H(15) O(4) 1.91(5) 1_545
H(15) N(1) 3.24(7) 2_665
H(15) N(2) 3.46(7) .
H(15) N(4) 3.12(5) .
H(15) C(8) 2.51(7) .
H(15) C(9) 2.86(7) .
H(15) C(12) 3.31(7) .
H(15) C(13) 3.32(7) .
H(15) C(14) 1.93(5) .
H(15) C(19) 3.51(8) 1_545
H(15) C(22) 3.09(5) 1_545
H(15) H(5) 3.596 2_666
H(15) H(6) 3.231 2_666
H(15) H(9) 2.731 1_545
H(15) H(11) 3.19(11) 2_665
H(15) H(12) 2.51(9) 2_665
H(15) H(16) 1.53(10) .
H(15) H(17) 3.36(8) .
H(16) O(1) 2.07(7) .
H(16) O(2) 2.89(6) .
H(16) O(4) 3.13(5) 1_545
H(16) N(1) 3.13(4) 2_665
H(16) N(2) 3.36(5) .
H(16) N(4) 2.39(4) .
H(16) C(8) 3.10(7) .
H(16) C(14) 1.79(6) .
H(16) C(21) 2.80(7) .
H(16) H(11) 2.75(7) 2_665
H(16) H(12) 2.88(6) 2_665
H(16) H(13) 3.51(8) .
H(16) H(15) 1.53(10) .
H(16) H(17) 2.25(6) .
H(16) H(18) 3.27(7) .
H(17) O(1) 3.07(7) .
H(17) O(2) 1.98(9) .
H(17) O(5) 3.16(6) .
H(17) O(7) 3.33(7) 2_676
H(17) N(3) 2.44(5) .
H(17) C(8) 3.20(8) .
H(17) C(14) 1.89(7) .
H(17) C(15) 3.41(6) 2_676
H(17) C(20) 3.35(6) 2_676
H(17) C(21) 2.85(8) .
H(17) H(10) 3.512 2_676
H(17) H(15) 3.36(8) .
H(17) H(16) 2.25(6) .
H(17) H(18) 1.52(10) .
H(18) O(2) 3.36(7) .
H(18) O(7) 1.97(5) 2_676
H(18) O(9) 3.33(6) 2_676
H(18) N(3) 3.10(4) .
H(18) C(7) 3.00(7) .
H(18) C(8) 2.58(5) .
H(18) C(14) 1.95(4) .
H(18) H(6) 2.843 .
H(18) H(16) 3.27(7) .
H(18) H(17) 1.52(10) .

loop_
_geom_torsion_atom_site_label_1
_geom_torsion_atom_site_label_2
_geom_torsion_atom_site_label_3
_geom_torsion_atom_site_label_4
_geom_torsion
C(2) C(1) C(12) C(9) 177.5(6)
C(2) C(1) C(12) C(11) -0.6(6)
C(12) C(1) C(2) C(3) 0.7(6)
C(2) C(1) C(13) N(1) -52.5(7)
C(2) C(1) C(13) N(2) 127.0(5)
C(13) C(1) C(2) C(3) -179.9(3)
C(12) C(1) C(13) N(1) 126.9(5)
C(12) C(1) C(13) N(2) -53.6(7)
C(13) C(1) C(12) C(9) -1.9(10)
C(13) C(1) C(12) C(11) -180.0(3)
C(1) C(2) C(3) C(4) -0.4(7)
C(2) C(3) C(4) C(11) -0.0(6)
C(3) C(4) C(11) C(10) -178.1(6)
C(3) C(4) C(11) C(12) 0.2(5)
C(6) C(5) C(10) C(9) 1.0(7)
C(6) C(5) C(10) C(11) 178.9(6)
C(10) C(5) C(6) C(7) 0.0(7)
C(5) C(6) C(7) C(8) -1.5(8)
C(6) C(7) C(8) C(9) 1.9(7)
C(6) C(7) C(8) C(14) -178.4(4)
C(7) C(8) C(9) C(10) -0.9(6)
C(7) C(8) C(9) C(12) 179.7(6)
C(7) C(8) C(14) N(3) 120.9(5)
C(7) C(8) C(14) N(4) -59.1(7)
C(9) C(8) C(14) N(3) -59.4(7)
C(9) C(8) C(14) N(4) 120.6(5)
C(14) C(8) C(9) C(10) 179.4(4)
C(14) C(8) C(9) C(12) -0.0(9)
C(8) C(9) C(10) C(5) -0.6(7)
C(8) C(9) C(10) C(11) -179.5(4)
C(8) C(9) C(12) C(1) 0.9(13)
C(8) C(9) C(12) C(11) 179.3(7)
C(10) C(9) C(12) C(1) -178.7(7)
C(10) C(9) C(12) C(11) -0.3(3)
C(12) C(9) C(10) C(5) 179.1(4)
C(12) C(9) C(10) C(11) 0.3(3)
C(5) C(10) C(11) C(4) 0.1(12)
C(5) C(10) C(11) C(12) -178.5(7)
C(9) C(10) C(11) C(4) 178.3(7)
C(9) C(10) C(11) C(12) -0.3(3)
C(4) C(11) C(12) C(1) 0.1(5)
C(4) C(11) C(12) C(9) -178.9(4)
C(10) C(11) C(12) C(1) 179.2(4)
C(10) C(11) C(12) C(9) 0.3(3)
C(16) C(15) C(20) C(19) -0.8(8)
C(20) C(15) C(16) C(17) -0.1(6)
C(16) C(15) C(21) O(1) 12.6(7)
C(16) C(15) C(21) O(2) -167.4(5)
C(21) C(15) C(16) C(17) 178.4(5)
C(20) C(15) C(21) O(1) -168.9(5)
C(20) C(15) C(21) O(2) 11.1(7)
C(21) C(15) C(20) C(19) -179.4(5)
C(15) C(16) C(17) C(18) 0.2(6)
C(16) C(17) C(18) C(19) 0.7(8)
C(16) C(17) C(18) C(22) -179.3(5)
C(17) C(18) C(19) C(20) -1.7(8)
C(17) C(18) C(22) O(3) -4.3(7)
C(17) C(18) C(22) O(4) 177.2(5)
C(19) C(18) C(22) O(3) 175.7(5)
C(19) C(18) C(22) O(4) -2.8(7)
C(22) C(18) C(19) C(20) 178.4(5)
C(18) C(19) C(20) C(15) 1.7(8)
